data_4117575
loop_
_publ_author_name
'Debasish Manna'
'Govindasamy Mugesh'

_publ_section_title
;
 Regioselective Deiodination of Thyroxine by Iodothyronine Deiodinase
 Mimics: An Unusual Mechanistic Pathway Involving Cooperative Chalcogen
 and Halogen Bonding
;
_journal_name_full 'Journal of the American Chemical Society'
_journal_page_first 4269
_journal_page_last 4279
_journal_paper_doi 10.1021/ja210478k
_journal_volume 134
_journal_year 2012
_chemical_formula_moiety 'C13 H11 N Se2'
_chemical_formula_sum 'C13 H11 N Se2'
_chemical_formula_weight 339.15
_chemical_name_systematic
;
 ?
;
_space_group_IT_number 33
_symmetry_cell_setting orthorhombic
_symmetry_space_group_name_Hall 'P 2c -2n'
_symmetry_space_group_name_H-M 'P n a 21'
_atom_sites_solution_hydrogens geom
_atom_sites_solution_primary direct
_atom_sites_solution_secondary difmap
_audit_creation_method SHELXL-97
_cell_angle_alpha 90.00
_cell_angle_beta 90.00
_cell_angle_gamma 90.00
_cell_formula_units_Z 4
_cell_length_a 7.6025(8)
_cell_length_b 15.0667(17)
_cell_length_c 10.5922(10)
_cell_measurement_temperature 296(2)
_cell_measurement_theta_max 21.9
_cell_measurement_theta_min 2.3
_cell_volume 1213.3(2)
_computing_cell_refinement 'Bruker kappa apex ccd'
_computing_data_collection 'Bruker kappa apex ccd'
_computing_data_reduction 'Bruker saint'
_computing_molecular_graphics ortep-III
_computing_publication_material WinGX1.80.05
_computing_structure_refinement 'SHELXL-97 (Sheldrick, 2008)'
_computing_structure_solution 'SHELXL-97 (Sheldrick, 2008)'
_diffrn_ambient_temperature 296(2)
_diffrn_detector_area_resol_mean 0.3
_diffrn_measured_fraction_theta_full 0.999
_diffrn_measured_fraction_theta_max 0.999
_diffrn_measurement_device_type 'CCD area detector'
_diffrn_measurement_method 'phi and omega scan'
_diffrn_radiation_monochromator graphite
_diffrn_radiation_source 'fine-focus sealed tube'
_diffrn_radiation_type MoK\a
_diffrn_radiation_wavelength 0.71073
_diffrn_reflns_av_R_equivalents 0.0419
_diffrn_reflns_av_sigmaI/netI 0.0699
_diffrn_reflns_limit_h_max 7
_diffrn_reflns_limit_h_min -5
_diffrn_reflns_limit_k_max 15
_diffrn_reflns_limit_k_min -10
_diffrn_reflns_limit_l_max 11
_diffrn_reflns_limit_l_min -7
_diffrn_reflns_number 2962
_diffrn_reflns_theta_full 21.89
_diffrn_reflns_theta_max 21.89
_diffrn_reflns_theta_min 2.35
_exptl_absorpt_coefficient_mu 6.065
_exptl_absorpt_correction_T_max 0.9058
_exptl_absorpt_correction_T_min 0.7629
_exptl_absorpt_correction_type empirical
_exptl_absorpt_process_details sadabs
_exptl_crystal_colour white
_exptl_crystal_density_diffrn 1.857
_exptl_crystal_description 'needle shape'
_exptl_crystal_F_000 656
_exptl_crystal_size_max 0.34
_exptl_crystal_size_mid 0.25
_exptl_crystal_size_min 0.12
_refine_diff_density_max 0.502
_refine_diff_density_min -0.436
_refine_diff_density_rms 0.097
_refine_ls_abs_structure_details 'Flack H D (1983), Acta Cryst. A39, 876-881'
_refine_ls_abs_structure_Flack 0.01(4)
_refine_ls_extinction_method none
_refine_ls_goodness_of_fit_ref 0.798
_refine_ls_hydrogen_treatment mixed
_refine_ls_matrix_type full
_refine_ls_number_parameters 146
_refine_ls_number_reflns 1168
_refine_ls_number_restraints 1
_refine_ls_restrained_S_all 0.797
_refine_ls_R_factor_all 0.0507
_refine_ls_R_factor_gt 0.0400
_refine_ls_shift/su_max 0.008
_refine_ls_shift/su_mean 0.001
_refine_ls_structure_factor_coef Fsqd
_refine_ls_weighting_details 'calc w=1/[\s^2^(Fo^2^)+(0.1000P)^2^+0.0000P] where P=(Fo^2^+2Fc^2^)/3'
_refine_ls_weighting_scheme calc
_refine_ls_wR_factor_gt 0.1018
_refine_ls_wR_factor_ref 0.1114
_reflns_number_gt 1012
_reflns_number_total 1168
_reflns_threshold_expression >2\s(I)
_cod_data_source_file ja210478k_si_002.cif
_cod_data_source_block dm119
_cod_original_sg_symbol_H-M 'P -1'
_cod_database_code 4117575

loop_
_symmetry_equiv_pos_as_xyz
'x, y, z'
'-x, -y, z+1/2'
'-x+1/2, y+1/2, z+1/2'
'x+1/2, -y+1/2, z'

loop_
_atom_site_label
_atom_site_type_symbol
_atom_site_fract_x
_atom_site_fract_y
_atom_site_fract_z
_atom_site_U_iso_or_equiv
_atom_site_adp_type
_atom_site_occupancy
_atom_site_symmetry_multiplicity
_atom_site_calc_flag
_atom_site_refinement_flags
Se1 Se 0.36145(17) 0.83964(9) 0.55694(11) 0.0618(4) Uani 1 1 d .
Se2 Se 0.08369(15) 0.86589(7) 0.43030(15) 0.0536(4) Uani 1 1 d .
N1 N -0.1256(11) 0.9190(8) 0.3111(10) 0.056(3) Uani 1 1 d .
C1 C 0.1705(15) 0.9794(8) 0.3972(10) 0.048(3) Uani 1 1 d .
C2 C 0.0637(16) 1.0377(9) 0.3215(10) 0.047(3) Uani 1 1 d .
C3 C -0.0933(17) 0.9979(9) 0.2774(11) 0.051(3) Uani 1 1 d .
H3 H -0.1704 1.0288 0.2253 0.061 Uiso 1 1 calc R
C4 C -0.2788(17) 0.8664(10) 0.2674(12) 0.065(4) Uani 1 1 d .
H4A H -0.3603 0.9052 0.2236 0.078 Uiso 1 1 calc R
H4B H -0.3392 0.8417 0.3401 0.078 Uiso 1 1 calc R
C5 C -0.2253(14) 0.7931(9) 0.1817(12) 0.068(4) Uani 1 1 d .
H5A H -0.1605 0.8170 0.1117 0.102 Uiso 1 1 calc R
H5B H -0.3282 0.7631 0.1510 0.102 Uiso 1 1 calc R
H5C H -0.1526 0.7518 0.2270 0.102 Uiso 1 1 calc R
C6 C 0.1239(17) 1.1221(10) 0.2952(14) 0.059(4) Uani 1 1 d .
H6 H 0.0535 1.1595 0.2470 0.070 Uiso 1 1 calc R
C7 C 0.2785(18) 1.1523(9) 0.3359(12) 0.054(3) Uani 1 1 d .
H7 H 0.3115 1.2102 0.3167 0.065 Uiso 1 1 calc R
C8 C 0.3950(13) 1.0979(8) 0.4083(11) 0.049(3) Uani 1 1 d .
C9 C 0.3381(12) 1.0114(7) 0.4420(10) 0.043(3) Uani 1 1 d .
C10 C 0.4448(16) 0.9546(9) 0.5185(10) 0.057(3) Uani 1 1 d .
C11 C 0.6068(13) 0.9870(9) 0.5570(15) 0.061(3) Uani 1 1 d .
H11 H 0.6800 0.9513 0.6056 0.073 Uiso 1 1 calc R
C12 C 0.6619(16) 1.0718(11) 0.5243(11) 0.071(4) Uani 1 1 d .
H12 H 0.7715 1.0918 0.5510 0.085 Uiso 1 1 calc R
C13 C 0.5595(16) 1.1251(9) 0.4550(13) 0.059(4) Uani 1 1 d .
H13 H 0.5985 1.1822 0.4371 0.070 Uiso 1 1 calc R

loop_
_atom_site_aniso_label
_atom_site_aniso_U_11
_atom_site_aniso_U_22
_atom_site_aniso_U_33
_atom_site_aniso_U_23
_atom_site_aniso_U_13
_atom_site_aniso_U_12
Se1 0.0801(8) 0.0455(8) 0.0597(8) 0.0064(7) -0.0033(7) 0.0157(6)
Se2 0.0713(7) 0.0359(7) 0.0537(7) 0.0017(7) 0.0070(7) -0.0005(6)
N1 0.049(6) 0.065(9) 0.055(6) -0.002(7) 0.002(5) -0.002(6)
C1 0.064(7) 0.043(8) 0.037(6) 0.003(5) 0.016(5) 0.015(6)
C2 0.056(7) 0.052(9) 0.032(6) 0.004(6) 0.008(6) -0.006(7)
C3 0.071(10) 0.036(9) 0.046(8) 0.004(6) 0.011(6) 0.011(7)
C4 0.066(9) 0.054(10) 0.075(10) -0.005(7) 0.005(8) 0.018(8)
C5 0.047(6) 0.079(11) 0.078(9) -0.018(8) -0.010(7) -0.014(7)
C6 0.074(9) 0.048(10) 0.054(8) 0.003(7) -0.001(7) 0.016(7)
C7 0.069(9) 0.034(8) 0.059(8) -0.007(6) 0.014(7) -0.009(7)
C8 0.059(7) 0.044(8) 0.043(8) -0.007(6) 0.010(6) 0.005(6)
C9 0.052(6) 0.045(8) 0.031(5) -0.004(6) 0.011(6) 0.005(5)
C10 0.055(7) 0.078(10) 0.038(7) -0.001(6) 0.007(5) 0.011(7)
C11 0.052(7) 0.074(10) 0.057(7) 0.001(9) -0.002(7) 0.008(6)
C12 0.058(8) 0.092(13) 0.062(11) -0.011(8) -0.008(6) -0.011(8)
C13 0.068(8) 0.056(9) 0.051(10) -0.022(7) 0.011(7) -0.012(7)

loop_
_atom_type_symbol
_atom_type_description
_atom_type_scat_dispersion_real
_atom_type_scat_dispersion_imag
_atom_type_scat_source
C C 0.0033 0.0016 'International Tables Vol C Tables 4.2.6.8 and 6.1.1.4'
H H 0.0000 0.0000 'International Tables Vol C Tables 4.2.6.8 and 6.1.1.4'
N N 0.0061 0.0033 'International Tables Vol C Tables 4.2.6.8 and 6.1.1.4'
Se Se -0.0929 2.2259 'International Tables Vol C Tables 4.2.6.8 and 6.1.1.4'

loop_
_geom_angle_atom_site_label_1
_geom_angle_atom_site_label_2
_geom_angle_atom_site_label_3
_geom_angle
C10 Se1 Se2 91.3(4)
C1 Se2 N1 79.3(4)
C1 Se2 Se1 87.0(4)
N1 Se2 Se1 166.2(3)
C3 N1 C4 124.5(12)
C3 N1 Se2 111.4(9)
C4 N1 Se2 123.9(9)
C2 C1 C9 118.5(11)
C2 C1 Se2 117.7(9)
C9 C1 Se2 123.8(8)
C6 C2 C3 127.1(13)
C6 C2 C1 119.2(12)
C3 C2 C1 113.6(12)
N1 C3 C2 118.0(12)
N1 C3 H3 121.0
C2 C3 H3 121.0
N1 C4 C5 111.9(10)
N1 C4 H4A 109.2
C5 C4 H4A 109.2
N1 C4 H4B 109.2
C5 C4 H4B 109.2
H4A C4 H4B 107.9
C4 C5 H5A 109.5
C4 C5 H5B 109.5
H5A C5 H5B 109.5
C4 C5 H5C 109.5
H5A C5 H5C 109.5
H5B C5 H5C 109.5
C7 C6 C2 122.8(13)
C7 C6 H6 118.6
C2 C6 H6 118.6
C6 C7 C8 121.6(12)
C6 C7 H7 119.2
C8 C7 H7 119.2
C13 C8 C9 116.7(11)
C13 C8 C7 124.9(12)
C9 C8 C7 118.2(10)
C8 C9 C10 121.3(10)
C8 C9 C1 119.6(10)
C10 C9 C1 119.2(11)
C11 C10 C9 117.4(12)
C11 C10 Se1 123.9(10)
C9 C10 Se1 118.7(9)
C10 C11 C12 121.3(12)
C10 C11 H11 119.4
C12 C11 H11 119.4
C13 C12 C11 120.9(12)
C13 C12 H12 119.5
C11 C12 H12 119.5
C12 C13 C8 122.4(13)
C12 C13 H13 118.8
C8 C13 H13 118.8

loop_
_geom_bond_atom_site_label_1
_geom_bond_atom_site_label_2
_geom_bond_distance
Se1 C10 1.889(14)
Se1 Se2 2.5328(19)
Se2 C1 1.866(12)
Se2 N1 2.183(10)
N1 C3 1.265(17)
N1 C4 1.482(17)
C1 C2 1.440(17)
C1 C9 1.443(15)
C2 C6 1.379(19)
C2 C3 1.415(15)
C3 H3 0.9300
C4 C5 1.487(17)
C4 H4A 0.9700
C4 H4B 0.9700
C5 H5A 0.9600
C5 H5B 0.9600
C5 H5C 0.9600
C6 C7 1.333(19)
C6 H6 0.9300
C7 C8 1.429(18)
C7 H7 0.9300
C8 C13 1.406(16)
C8 C9 1.419(16)
C9 C10 1.430(16)
C10 C11 1.386(15)
C11 C12 1.388(18)
C11 H11 0.9300
C12 C13 1.338(19)
C12 H12 0.9300
C13 H13 0.9300
